data_4330161
loop_
_publ_author_name
'Sodio C. N. Hsu'
'Yu-Lun Chang'
'Wan-Jung Chuang'
'Hsing-Yin Chen'
'I-Jung Lin'
'Michael Y. Chiang'
'Chai-Lin Kao'
'Hsuan-Ying Chen'

_publ_section_title
;
 Copper(I) Nitro Complex with an Anionic [HB(3,5-Me2Pz)3]-Ligand: A
 Synthetic Model for the Copper Nitrite Reductase Active Site
;
_journal_name_full 'Inorganic Chemistry'
_journal_page_first 9297
_journal_page_last 9308
_journal_paper_doi 10.1021/ic300932a
_journal_volume 51
_journal_year 2012
_chemical_formula_moiety 'C51 H52 B Cu N8 O2 P2'
_chemical_formula_sum 'C51 H52 B Cu N8 O2 P2'
_chemical_formula_weight 945.30
_chemical_name_systematic
;
 ?
;
_space_group_IT_number 2
_symmetry_cell_setting triclinic
_symmetry_space_group_name_Hall '-P 1'
_symmetry_space_group_name_H-M 'P -1'
_atom_sites_solution_hydrogens geom
_atom_sites_solution_primary direct
_atom_sites_solution_secondary difmap
_audit_creation_method SHELXL-97
_cell_angle_alpha 92.113(13)
_cell_angle_beta 105.038(12)
_cell_angle_gamma 115.331(11)
_cell_formula_units_Z 2
_cell_length_a 13.586(3)
_cell_length_b 14.662(3)
_cell_length_c 17.811(3)
_cell_measurement_reflns_used 0
_cell_measurement_temperature 200(2)
_cell_measurement_theta_max 0
_cell_measurement_theta_min 0
_cell_volume 3052.2(11)
_computing_cell_refinement 'HKL Scalepack (Otwinowski & Minor 1997)'
_computing_data_collection 'Collect (Nonius BV, 1997-2000)'
_computing_data_reduction 'HKL Denzo and Scalepack'
_computing_molecular_graphics 'Ortep-3 for Windows (Farrugia, 1997)'
_computing_publication_material 'WinGX publication routines (Farrugia, 1999)'
_computing_structure_refinement 'SHELXL-97 (Sheldrick, 1997)'
_computing_structure_solution 'SHELXS-86 (Sheldrick, 1986)'
_diffrn_ambient_temperature 200(2)
_diffrn_detector_area_resol_mean 9
_diffrn_measured_fraction_theta_full 0.970
_diffrn_measured_fraction_theta_max 0.970
_diffrn_measurement_device_type KappaCCD
_diffrn_measurement_method 'CCD rotation images, thick slices'
_diffrn_radiation_monochromator graphite
_diffrn_radiation_source 'fine-focus sealed tube'
_diffrn_radiation_type MoK\a
_diffrn_radiation_wavelength 0.71073
_diffrn_reflns_av_R_equivalents 0.0610
_diffrn_reflns_av_sigmaI/netI 0.1729
_diffrn_reflns_limit_h_max 15
_diffrn_reflns_limit_h_min -10
_diffrn_reflns_limit_k_max 16
_diffrn_reflns_limit_k_min -17
_diffrn_reflns_limit_l_max 21
_diffrn_reflns_limit_l_min -19
_diffrn_reflns_number 20169
_diffrn_reflns_theta_full 24.97
_diffrn_reflns_theta_max 24.97
_diffrn_reflns_theta_min 1.20
_exptl_absorpt_coefficient_mu 0.449
_exptl_absorpt_correction_T_max 0.9398
_exptl_absorpt_correction_T_min 0.8697
_exptl_absorpt_correction_type multi-scan
_exptl_crystal_colour 'pale yellow'
_exptl_crystal_density_diffrn 1.029
_exptl_crystal_description prism
_exptl_crystal_F_000 988
_exptl_crystal_size_max 0.32
_exptl_crystal_size_mid 0.19
_exptl_crystal_size_min 0.14
_refine_diff_density_max 0.497
_refine_diff_density_min -0.328
_refine_diff_density_rms 0.063
_refine_ls_extinction_method none
_refine_ls_goodness_of_fit_ref 0.829
_refine_ls_hydrogen_treatment fixed
_refine_ls_matrix_type full
_refine_ls_number_parameters 570
_refine_ls_number_reflns 10387
_refine_ls_number_restraints 0
_refine_ls_restrained_S_all 0.829
_refine_ls_R_factor_all 0.1535
_refine_ls_R_factor_gt 0.0640
_refine_ls_shift/su_max 0.007
_refine_ls_shift/su_mean 0.000
_refine_ls_structure_factor_coef Fsqd
_refine_ls_weighting_details 'calc w=1/[\s^2^(Fo^2^)+(0.0749P)^2^+0.0000P] where P=(Fo^2^+2Fc^2^)/3'
_refine_ls_weighting_scheme calc
_refine_ls_wR_factor_gt 0.1445
_refine_ls_wR_factor_ref 0.1659
_reflns_number_gt 4282
_reflns_number_total 10387
_reflns_threshold_expression >2sigma(I)
_cod_data_source_file ic300932a_si_002_1.cif
_cod_data_source_block compound2
_cod_original_cell_volume 3052.2(10)
_cod_database_code 4330161

loop_
_symmetry_equiv_pos_as_xyz
'x, y, z'
'-x, -y, -z'

loop_
_atom_site_label
_atom_site_type_symbol
_atom_site_fract_x
_atom_site_fract_y
_atom_site_fract_z
_atom_site_U_iso_or_equiv
_atom_site_adp_type
_atom_site_occupancy
_atom_site_symmetry_multiplicity
_atom_site_calc_flag
_atom_site_refinement_flags
_atom_site_disorder_assembly
_atom_site_disorder_group
C1 C 0.4994(5) 0.0356(4) 0.3346(4) 0.093(2) Uani 1 1 d . . .
H1A H 0.5009 0.0853 0.2990 0.140 Uiso 1 1 calc R . .
H1B H 0.4886 -0.0275 0.3052 0.140 Uiso 1 1 calc R . .
H1C H 0.5718 0.0643 0.3775 0.140 Uiso 1 1 calc R . .
C2 C 0.4031(5) 0.0123(4) 0.3683(4) 0.0647(16) Uani 1 1 d . . .
C3 C 0.3670(6) -0.0537(4) 0.4208(4) 0.0788(19) Uani 1 1 d . . .
H3 H 0.4002 -0.0953 0.4439 0.095 Uiso 1 1 calc R . .
C4 C 0.2747(6) -0.0469(4) 0.4328(3) 0.0715(17) Uani 1 1 d . . .
C5 C 0.2000(6) -0.1025(4) 0.4803(4) 0.097(2) Uani 1 1 d . . .
H5A H 0.1425 -0.0780 0.4773 0.146 Uiso 1 1 calc R . .
H5B H 0.2464 -0.0900 0.5354 0.146 Uiso 1 1 calc R . .
H5C H 0.1617 -0.1760 0.4596 0.146 Uiso 1 1 calc R . .
C6 C 0.1048(5) 0.1077(5) 0.0991(3) 0.092(2) Uani 1 1 d . . .
H6A H 0.1881 0.1467 0.1127 0.138 Uiso 1 1 calc R . .
H6B H 0.0696 0.1522 0.0814 0.138 Uiso 1 1 calc R . .
H6C H 0.0773 0.0500 0.0567 0.138 Uiso 1 1 calc R . .
C7 C 0.0733(6) 0.0679(4) 0.1704(4) 0.0608(15) Uani 1 1 d . . .
C8 C -0.0335(5) 0.0076(4) 0.1791(4) 0.0684(16) Uani 1 1 d . . .
H8 H -0.1055 -0.0191 0.1394 0.082 Uiso 1 1 calc R . .
C9 C -0.0141(5) -0.0056(4) 0.2568(4) 0.0607(16) Uani 1 1 d . . .
C10 C -0.0988(5) -0.0639(4) 0.2967(4) 0.0815(19) Uani 1 1 d . . .
H10A H -0.0595 -0.0576 0.3526 0.122 Uiso 1 1 calc R . .
H10B H -0.1388 -0.1363 0.2721 0.122 Uiso 1 1 calc R . .
H10C H -0.1542 -0.0367 0.2918 0.122 Uiso 1 1 calc R . .
C11 C 0.4386(4) 0.4252(3) 0.3990(3) 0.0563(14) Uani 1 1 d . . .
H11A H 0.4562 0.4008 0.3546 0.084 Uiso 1 1 calc R . .
H11B H 0.5078 0.4570 0.4445 0.084 Uiso 1 1 calc R . .
H11C H 0.4110 0.4758 0.3840 0.084 Uiso 1 1 calc R . .
C12 C 0.3490(4) 0.3377(4) 0.4198(3) 0.0495(13) Uani 1 1 d . . .
C13 C 0.2979(5) 0.3334(4) 0.4801(3) 0.0626(15) Uani 1 1 d . . .
H13 H 0.3114 0.3892 0.5170 0.075 Uiso 1 1 calc R . .
C14 C 0.2253(5) 0.2329(4) 0.4746(3) 0.0540(14) Uani 1 1 d . . .
C15 C 0.1496(5) 0.1831(4) 0.5242(3) 0.0800(18) Uani 1 1 d . . .
H15A H 0.1077 0.1091 0.5051 0.120 Uiso 1 1 calc R . .
H15B H 0.0952 0.2113 0.5206 0.120 Uiso 1 1 calc R . .
H15C H 0.1964 0.1963 0.5792 0.120 Uiso 1 1 calc R . .
C16 C 0.9536(5) 0.3742(4) 0.8633(3) 0.0530(14) Uani 1 1 d . . .
C17 C 0.9910(6) 0.3098(4) 0.9010(4) 0.100(2) Uani 1 1 d . . .
H17 H 1.0443 0.3328 0.9524 0.120 Uiso 1 1 calc R . .
C18 C 0.9483(7) 0.2066(5) 0.8613(4) 0.1052(18) Uani 1 1 d . . .
H18 H 0.9726 0.1599 0.8851 0.126 Uiso 1 1 calc R . .
C19 C 0.8747(6) 0.1806(5) 0.7911(5) 0.0931(16) Uani 1 1 d . . .
H19 H 0.8452 0.1119 0.7662 0.112 Uiso 1 1 calc R . .
C20 C 0.8359(5) 0.2387(5) 0.7502(4) 0.0964(15) Uani 1 1 d . . .
H20 H 0.7832 0.2139 0.6985 0.116 Uiso 1 1 calc R . .
C21 C 0.8788(5) 0.3410(4) 0.7894(4) 0.089(2) Uani 1 1 d . . .
H21 H 0.8546 0.3865 0.7632 0.106 Uiso 1 1 calc R . .
C22 C 0.9220(4) 0.5577(3) 0.8611(3) 0.0464(13) Uani 1 1 d . . .
C23 C 0.9532(5) 0.6186(4) 0.8058(3) 0.0801(19) Uani 1 1 d . . .
H23 H 1.0213 0.6312 0.7932 0.096 Uiso 1 1 calc R . .
C24 C 0.8822(7) 0.6619(5) 0.7681(4) 0.1052(18) Uani 1 1 d . . .
H24 H 0.9028 0.7029 0.7295 0.126 Uiso 1 1 calc R . .
C25 C 0.7883(6) 0.6468(4) 0.7852(4) 0.0931(16) Uani 1 1 d . . .
H25 H 0.7453 0.6808 0.7616 0.112 Uiso 1 1 calc R . .
C26 C 0.7526(6) 0.5836(5) 0.8360(4) 0.0964(15) Uani 1 1 d . . .
H26 H 0.6820 0.5690 0.8453 0.116 Uiso 1 1 calc R . .
C27 C 0.8205(5) 0.5394(4) 0.8751(3) 0.0701(17) Uani 1 1 d . . .
H27 H 0.7962 0.4962 0.9118 0.084 Uiso 1 1 calc R . .
C28 C 1.1514(4) 0.5756(3) 0.9136(3) 0.0457(13) Uani 1 1 d . . .
C29 C 1.2203(5) 0.6672(4) 0.9669(3) 0.0780(19) Uani 1 1 d . . .
H29 H 1.1906 0.6892 1.0027 0.094 Uiso 1 1 calc R . .
C30 C 1.3311(5) 0.7256(5) 0.9674(4) 0.091(2) Uani 1 1 d . . .
H30 H 1.3768 0.7883 1.0033 0.109 Uiso 1 1 calc R . .
C31 C 1.3769(5) 0.6962(5) 0.9182(4) 0.0788(18) Uani 1 1 d . . .
H31 H 1.4538 0.7372 0.9196 0.095 Uiso 1 1 calc R . .
C32 C 1.3093(5) 0.6051(5) 0.8659(3) 0.0689(17) Uani 1 1 d . . .
H32 H 1.3402 0.5836 0.8307 0.083 Uiso 1 1 calc R . .
C33 C 1.1976(5) 0.5449(4) 0.8640(3) 0.0544(14) Uani 1 1 d . . .
H33 H 1.1526 0.4820 0.8282 0.065 Uiso 1 1 calc R . .
C34 C 0.1335(5) 0.6642(3) 0.6229(3) 0.0458(13) Uani 1 1 d . . .
C35 C 0.0560(5) 0.7046(4) 0.5975(3) 0.0593(15) Uani 1 1 d . . .
H35 H -0.0018 0.6771 0.5479 0.071 Uiso 1 1 calc R . .
C36 C 0.0664(6) 0.7869(4) 0.6474(4) 0.0743(18) Uani 1 1 d . . .
H36 H 0.0130 0.8137 0.6322 0.089 Uiso 1 1 calc R . .
C37 C 0.1532(6) 0.8295(4) 0.7184(4) 0.0719(18) Uani 1 1 d . . .
H37 H 0.1612 0.8871 0.7503 0.086 Uiso 1 1 calc R . .
C38 C 0.2287(5) 0.7881(4) 0.7431(3) 0.0689(16) Uani 1 1 d . . .
H38 H 0.2871 0.8160 0.7924 0.083 Uiso 1 1 calc R . .
C39 C 0.2176(5) 0.7056(4) 0.6948(3) 0.0554(14) Uani 1 1 d . . .
H39 H 0.2689 0.6770 0.7117 0.066 Uiso 1 1 calc R . .
C40 C 0.1588(5) 0.4774(3) 0.6219(3) 0.0437(12) Uani 1 1 d . . .
C41 C 0.0716(5) 0.3958(4) 0.6398(3) 0.0580(15) Uani 1 1 d . . .
H41 H -0.0059 0.3825 0.6185 0.070 Uiso 1 1 calc R . .
C42 C 0.1010(6) 0.3341(4) 0.6897(3) 0.0725(19) Uani 1 1 d . . .
H42 H 0.0427 0.2781 0.7023 0.087 Uiso 1 1 calc R . .
C43 C 0.2143(7) 0.3534(4) 0.7212(3) 0.0769(19) Uani 1 1 d . . .
H43 H 0.2328 0.3107 0.7550 0.092 Uiso 1 1 calc R . .
C44 C 0.2989(5) 0.4337(4) 0.7036(3) 0.0700(17) Uani 1 1 d . . .
H44 H 0.3764 0.4473 0.7256 0.084 Uiso 1 1 calc R . .
C45 C 0.2717(5) 0.4958(4) 0.6533(3) 0.0556(14) Uani 1 1 d . . .
H45 H 0.3307 0.5510 0.6405 0.067 Uiso 1 1 calc R . .
C46 C 0.2291(4) 0.6106(3) 0.5095(3) 0.0425(12) Uani 1 1 d . . .
C47 C 0.3360(4) 0.6939(4) 0.5471(3) 0.0491(13) Uani 1 1 d . . .
H47 H 0.3514 0.7276 0.5984 0.059 Uiso 1 1 calc R . .
C48 C 0.4193(5) 0.7269(4) 0.5091(3) 0.0591(15) Uani 1 1 d . . .
H48 H 0.4914 0.7839 0.5341 0.071 Uiso 1 1 calc R . .
C49 C 0.3974(5) 0.6775(5) 0.4355(4) 0.0644(16) Uani 1 1 d . . .
H49 H 0.4551 0.7001 0.4100 0.077 Uiso 1 1 calc R . .
C50 C 0.2940(5) 0.5965(4) 0.3983(3) 0.0604(15) Uani 1 1 d . . .
H50 H 0.2801 0.5637 0.3470 0.072 Uiso 1 1 calc R . .
C51 C 0.2081(4) 0.5613(4) 0.4349(3) 0.0514(13) Uani 1 1 d . . .
H51 H 0.1363 0.5043 0.4090 0.062 Uiso 1 1 calc R . .
N1 N 0.3374(4) 0.0590(3) 0.3483(2) 0.0544(11) Uani 1 1 d . . .
N2 N 0.2574(4) 0.0226(3) 0.3878(2) 0.0584(12) Uani 1 1 d . . .
N3 N 0.1545(4) 0.0929(3) 0.2392(3) 0.0529(11) Uani 1 1 d . . .
N4 N 0.1002(4) 0.0473(3) 0.2930(3) 0.0475(11) Uani 1 1 d . . .
N5 N 0.3091(3) 0.2443(3) 0.3798(2) 0.0447(10) Uani 1 1 d . . .
N6 N 0.2319(3) 0.1795(3) 0.4140(2) 0.0485(11) Uani 1 1 d . . .
N7 N 0.4389(4) 0.2561(4) 0.2332(3) 0.0753(15) Uani 1 1 d . . .
N8 N 1.0000 0.5000 1.0000 0.0585(17) Uani 1 2 d S . .
N9 N 0.0000 0.5000 0.5000 0.0621(17) Uani 1 2 d S . .
O1 O 0.4478(8) 0.3339(9) 0.2078(6) 0.087(4) Uiso 0.515(15) 1 d P A 1
O2 O 0.5170(10) 0.2286(10) 0.2324(6) 0.110(4) Uiso 0.515(15) 1 d P A 1
O1' O 0.3979(10) 0.2693(10) 0.1602(8) 0.112(5) Uiso 0.485(15) 1 d P A 2
O2' O 0.5371(10) 0.2849(9) 0.2572(6) 0.080(4) Uiso 0.485(15) 1 d P A 2
Cu1 Cu 0.33106(5) 0.17624(4) 0.28569(4) 0.0536(2) Uani 1 1 d . A .
B1 B 0.1684(5) 0.0643(4) 0.3797(4) 0.0547(17) Uani 1 1 d . . .
H1 H 0.1149 0.0276 0.4101 0.066 Uiso 1 1 calc R . .
P1 P 1.00702(12) 0.50193(9) 0.91488(7) 0.0421(4) Uani 1 1 d . . .
P2 P 0.12195(12) 0.55929(10) 0.55905(8) 0.0454(4) Uani 1 1 d . . .

loop_
_atom_site_aniso_label
_atom_site_aniso_U_11
_atom_site_aniso_U_22
_atom_site_aniso_U_33
_atom_site_aniso_U_23
_atom_site_aniso_U_13
_atom_site_aniso_U_12
C1 0.082(5) 0.078(4) 0.114(6) -0.014(4) 0.000(5) 0.049(4)
C2 0.048(4) 0.055(4) 0.077(5) -0.016(3) 0.000(4) 0.024(3)
C3 0.079(5) 0.052(4) 0.089(5) 0.003(4) -0.009(4) 0.036(4)
C4 0.067(5) 0.043(3) 0.080(5) 0.003(3) -0.008(4) 0.020(4)
C5 0.114(6) 0.067(4) 0.104(6) 0.043(4) 0.026(5) 0.037(4)
C6 0.086(5) 0.112(5) 0.059(5) -0.002(4) 0.010(4) 0.035(4)
C7 0.055(5) 0.057(4) 0.061(5) -0.001(3) 0.005(4) 0.027(4)
C8 0.044(4) 0.054(4) 0.078(5) -0.012(3) -0.013(4) 0.015(3)
C9 0.045(4) 0.037(3) 0.090(5) 0.001(3) 0.010(4) 0.016(3)
C10 0.053(4) 0.050(4) 0.135(6) 0.019(4) 0.034(4) 0.013(3)
C11 0.054(4) 0.034(3) 0.073(4) -0.001(3) 0.020(3) 0.013(3)
C12 0.046(4) 0.042(3) 0.060(4) 0.004(3) 0.014(3) 0.022(3)
C13 0.062(4) 0.061(4) 0.061(4) -0.012(3) 0.021(3) 0.025(3)
C14 0.051(4) 0.052(3) 0.052(4) 0.002(3) 0.018(3) 0.016(3)
C15 0.082(5) 0.088(4) 0.066(4) 0.004(3) 0.040(4) 0.026(4)
C16 0.057(4) 0.043(3) 0.057(4) 0.000(3) 0.023(3) 0.019(3)
C17 0.172(8) 0.049(4) 0.096(5) 0.009(4) 0.042(5) 0.065(5)
C18 0.147(6) 0.090(4) 0.104(4) 0.056(3) 0.053(4) 0.066(4)
C19 0.097(4) 0.065(3) 0.120(5) 0.014(3) 0.044(4) 0.034(3)
C20 0.058(3) 0.104(4) 0.110(4) -0.027(3) 0.008(3) 0.036(3)
C21 0.069(5) 0.075(4) 0.114(6) -0.035(4) 0.013(5) 0.038(4)
C22 0.052(4) 0.045(3) 0.045(3) 0.008(3) 0.016(3) 0.023(3)
C23 0.086(5) 0.093(5) 0.092(5) 0.057(4) 0.051(4) 0.052(4)
C24 0.147(6) 0.090(4) 0.104(4) 0.056(3) 0.053(4) 0.066(4)
C25 0.097(4) 0.065(3) 0.120(5) 0.014(3) 0.044(4) 0.034(3)
C26 0.058(3) 0.104(4) 0.110(4) -0.027(3) 0.008(3) 0.036(3)
C27 0.058(4) 0.086(4) 0.082(5) 0.029(4) 0.026(4) 0.043(4)
C28 0.053(4) 0.046(3) 0.049(3) 0.009(3) 0.025(3) 0.027(3)
C29 0.061(5) 0.066(4) 0.085(5) -0.026(4) 0.031(4) 0.007(4)
C30 0.059(5) 0.077(5) 0.103(6) -0.024(4) 0.034(5) -0.001(4)
C31 0.044(4) 0.080(5) 0.094(5) 0.019(4) 0.022(4) 0.011(4)
C32 0.065(5) 0.089(5) 0.071(5) 0.024(4) 0.041(4) 0.039(4)
C33 0.054(4) 0.055(3) 0.060(4) 0.007(3) 0.027(3) 0.024(3)
C34 0.050(4) 0.032(3) 0.054(4) 0.005(3) 0.021(3) 0.015(3)
C35 0.069(4) 0.055(3) 0.061(4) 0.011(3) 0.019(3) 0.036(3)
C36 0.094(6) 0.065(4) 0.090(5) 0.018(4) 0.037(5) 0.054(4)
C37 0.090(5) 0.050(4) 0.078(5) 0.002(4) 0.029(4) 0.033(4)
C38 0.078(5) 0.061(4) 0.060(4) -0.004(3) 0.012(4) 0.031(4)
C39 0.055(4) 0.058(4) 0.054(4) 0.000(3) 0.012(3) 0.030(3)
C40 0.046(4) 0.040(3) 0.045(3) 0.001(2) 0.013(3) 0.021(3)
C41 0.062(4) 0.045(3) 0.066(4) 0.007(3) 0.029(4) 0.019(3)
C42 0.114(6) 0.048(4) 0.075(5) 0.022(3) 0.048(5) 0.042(4)
C43 0.112(6) 0.049(4) 0.072(5) 0.018(3) 0.020(5) 0.043(4)
C44 0.077(5) 0.063(4) 0.077(4) 0.023(4) 0.014(4) 0.043(4)
C45 0.060(4) 0.052(3) 0.059(4) 0.012(3) 0.019(3) 0.029(3)
C46 0.043(3) 0.045(3) 0.044(4) 0.010(3) 0.017(3) 0.022(3)
C47 0.042(4) 0.044(3) 0.056(4) 0.008(3) 0.014(3) 0.015(3)
C48 0.042(4) 0.049(3) 0.081(5) 0.017(3) 0.017(4) 0.016(3)
C49 0.056(4) 0.081(4) 0.069(5) 0.023(4) 0.031(4) 0.035(4)
C50 0.057(4) 0.078(4) 0.049(4) 0.002(3) 0.016(4) 0.034(4)
C51 0.044(4) 0.059(3) 0.049(4) 0.002(3) 0.011(3) 0.023(3)
N1 0.050(3) 0.046(3) 0.067(3) 0.000(2) 0.005(3) 0.030(3)
N2 0.053(3) 0.045(3) 0.071(3) 0.012(2) 0.010(3) 0.022(3)
N3 0.047(3) 0.056(3) 0.059(3) 0.011(3) 0.018(3) 0.026(3)
N4 0.043(3) 0.032(2) 0.059(3) 0.002(2) 0.009(3) 0.014(2)
N5 0.042(3) 0.037(2) 0.054(3) 0.009(2) 0.019(2) 0.014(2)
N6 0.048(3) 0.039(2) 0.056(3) 0.007(2) 0.022(3) 0.015(2)
N7 0.064(4) 0.132(5) 0.063(4) 0.022(3) 0.021(3) 0.073(4)
N8 0.071(5) 0.082(4) 0.036(4) 0.021(3) 0.028(4) 0.039(4)
N9 0.021(4) 0.061(4) 0.081(5) 0.001(4) 0.004(4) 0.006(3)
Cu1 0.0464(5) 0.0502(4) 0.0618(5) 0.0033(3) 0.0182(4) 0.0193(4)
B1 0.042(4) 0.041(4) 0.073(5) 0.014(3) 0.018(4) 0.012(3)
P1 0.0506(9) 0.0377(7) 0.0429(9) 0.0068(6) 0.0191(8) 0.0217(7)
P2 0.0426(9) 0.0423(8) 0.0500(10) 0.0047(7) 0.0140(8) 0.0184(7)

loop_
_atom_type_symbol
_atom_type_description
_atom_type_scat_dispersion_real
_atom_type_scat_dispersion_imag
_atom_type_scat_source
C C 0.0033 0.0016 'International Tables Vol C Tables 4.2.6.8 and 6.1.1.4'
H H 0.0000 0.0000 'International Tables Vol C Tables 4.2.6.8 and 6.1.1.4'
N N 0.0061 0.0033 'International Tables Vol C Tables 4.2.6.8 and 6.1.1.4'
O O 0.0106 0.0060 'International Tables Vol C Tables 4.2.6.8 and 6.1.1.4'
P P 0.1023 0.0942 'International Tables Vol C Tables 4.2.6.8 and 6.1.1.4'
Cu Cu 0.3201 1.2651 'International Tables Vol C Tables 4.2.6.8 and 6.1.1.4'
B B 0.0013 0.0007 'International Tables Vol C Tables 4.2.6.8 and 6.1.1.4'

loop_
_geom_angle_atom_site_label_1
_geom_angle_atom_site_label_2
_geom_angle_atom_site_label_3
_geom_angle
_geom_angle_site_symmetry_1
_geom_angle_site_symmetry_3
C2 C1 H1A 109.5 . .
C2 C1 H1B 109.5 . .
H1A C1 H1B 109.5 . .
C2 C1 H1C 109.5 . .
H1A C1 H1C 109.5 . .
H1B C1 H1C 109.5 . .
N1 C2 C3 110.4(5) . .
N1 C2 C1 119.3(6) . .
C3 C2 C1 130.3(6) . .
C4 C3 C2 106.9(5) . .
C4 C3 H3 126.5 . .
C2 C3 H3 126.5 . .
C3 C4 N2 106.2(5) . .
C3 C4 C5 130.4(5) . .
N2 C4 C5 123.3(6) . .
C4 C5 H5A 109.5 . .
C4 C5 H5B 109.5 . .
H5A C5 H5B 109.5 . .
C4 C5 H5C 109.5 . .
H5A C5 H5C 109.5 . .
H5B C5 H5C 109.5 . .
C7 C6 H6A 109.5 . .
C7 C6 H6B 109.5 . .
H6A C6 H6B 109.5 . .
C7 C6 H6C 109.5 . .
H6A C6 H6C 109.5 . .
H6B C6 H6C 109.5 . .
N3 C7 C8 110.0(5) . .
N3 C7 C6 119.8(5) . .
C8 C7 C6 130.1(6) . .
C9 C8 C7 106.3(6) . .
C9 C8 H8 126.9 . .
C7 C8 H8 126.9 . .
N4 C9 C8 107.4(5) . .
N4 C9 C10 124.4(6) . .
C8 C9 C10 128.2(6) . .
C9 C10 H10A 109.5 . .
C9 C10 H10B 109.5 . .
H10A C10 H10B 109.5 . .
C9 C10 H10C 109.5 . .
H10A C10 H10C 109.5 . .
H10B C10 H10C 109.5 . .
C12 C11 H11A 109.5 . .
C12 C11 H11B 109.5 . .
H11A C11 H11B 109.5 . .
C12 C11 H11C 109.5 . .
H11A C11 H11C 109.5 . .
H11B C11 H11C 109.5 . .
N5 C12 C13 110.2(4) . .
N5 C12 C11 119.0(4) . .
C13 C12 C11 130.8(5) . .
C14 C13 C12 105.8(4) . .
C14 C13 H13 127.1 . .
C12 C13 H13 127.1 . .
N6 C14 C13 107.8(4) . .
N6 C14 C15 122.9(5) . .
C13 C14 C15 129.3(5) . .
C14 C15 H15A 109.5 . .
C14 C15 H15B 109.5 . .
H15A C15 H15B 109.5 . .
C14 C15 H15C 109.5 . .
H15A C15 H15C 109.5 . .
H15B C15 H15C 109.5 . .
C21 C16 C17 119.9(5) . .
C21 C16 P1 122.1(4) . .
C17 C16 P1 118.0(5) . .
C16 C17 C18 119.1(6) . .
C16 C17 H17 120.5 . .
C18 C17 H17 120.5 . .
C19 C18 C17 116.8(6) . .
C19 C18 H18 121.6 . .
C17 C18 H18 121.6 . .
C18 C19 C20 127.8(7) . .
C18 C19 H19 116.1 . .
C20 C19 H19 116.1 . .
C19 C20 C21 115.3(7) . .
C19 C20 H20 122.3 . .
C21 C20 H20 122.3 . .
C16 C21 C20 121.1(6) . .
C16 C21 H21 119.5 . .
C20 C21 H21 119.5 . .
C27 C22 C23 117.9(5) . .
C27 C22 P1 119.0(4) . .
C23 C22 P1 123.0(4) . .
C22 C23 C24 118.9(5) . .
C22 C23 H23 120.6 . .
C24 C23 H23 120.6 . .
C25 C24 C23 121.9(6) . .
C25 C24 H24 119.1 . .
C23 C24 H24 119.1 . .
C24 C25 C26 120.5(7) . .
C24 C25 H25 119.7 . .
C26 C25 H25 119.7 . .
C25 C26 C27 119.5(6) . .
C25 C26 H26 120.3 . .
C27 C26 H26 120.3 . .
C22 C27 C26 121.1(5) . .
C22 C27 H27 119.4 . .
C26 C27 H27 119.4 . .
C33 C28 C29 118.6(5) . .
C33 C28 P1 123.0(4) . .
C29 C28 P1 118.4(3) . .
C30 C29 C28 119.8(5) . .
C30 C29 H29 120.1 . .
C28 C29 H29 120.1 . .
C31 C30 C29 121.8(6) . .
C31 C30 H30 119.1 . .
C29 C30 H30 119.1 . .
C30 C31 C32 118.5(6) . .
C30 C31 H31 120.7 . .
C32 C31 H31 120.7 . .
C31 C32 C33 121.0(5) . .
C31 C32 H32 119.5 . .
C33 C32 H32 119.5 . .
C28 C33 C32 120.1(5) . .
C28 C33 H33 119.9 . .
C32 C33 H33 119.9 . .
C39 C34 C35 120.2(4) . .
C39 C34 P2 121.2(4) . .
C35 C34 P2 118.6(4) . .
C36 C35 C34 118.1(5) . .
C36 C35 H35 120.9 . .
C34 C35 H35 120.9 . .
C37 C36 C35 121.0(5) . .
C37 C36 H36 119.5 . .
C35 C36 H36 119.5 . .
C36 C37 C38 120.2(5) . .
C36 C37 H37 119.9 . .
C38 C37 H37 119.9 . .
C39 C38 C37 119.2(6) . .
C39 C38 H38 120.4 . .
C37 C38 H38 120.4 . .
C34 C39 C38 121.3(5) . .
C34 C39 H39 119.4 . .
C38 C39 H39 119.4 . .
C45 C40 C41 120.2(5) . .
C45 C40 P2 121.1(4) . .
C41 C40 P2 118.7(4) . .
C40 C41 C42 118.4(6) . .
C40 C41 H41 120.8 . .
C42 C41 H41 120.8 . .
C43 C42 C41 121.1(6) . .
C43 C42 H42 119.5 . .
C41 C42 H42 119.5 . .
C44 C43 C42 120.0(5) . .
C44 C43 H43 120.0 . .
C42 C43 H43 120.0 . .
C43 C44 C45 120.1(6) . .
C43 C44 H44 120.0 . .
C45 C44 H44 120.0 . .
C40 C45 C44 120.3(5) . .
C40 C45 H45 119.9 . .
C44 C45 H45 119.9 . .
C51 C46 C47 119.6(4) . .
C51 C46 P2 118.9(4) . .
C47 C46 P2 121.4(4) . .
C48 C47 C46 119.8(5) . .
C48 C47 H47 120.1 . .
C46 C47 H47 120.1 . .
C49 C48 C47 120.0(5) . .
C49 C48 H48 120.0 . .
C47 C48 H48 120.0 . .
C50 C49 C48 120.8(5) . .
C50 C49 H49 119.6 . .
C48 C49 H49 119.6 . .
C49 C50 C51 120.6(5) . .
C49 C50 H50 119.7 . .
C51 C50 H50 119.7 . .
C46 C51 C50 119.1(5) . .
C46 C51 H51 120.4 . .
C50 C51 H51 120.4 . .
C2 N1 N2 106.1(4) . .
C2 N1 Cu1 139.2(4) . .
N2 N1 Cu1 114.4(3) . .
N1 N2 C4 110.3(4) . .
N1 N2 B1 119.8(4) . .
C4 N2 B1 129.9(5) . .
C7 N3 N4 106.6(4) . .
C7 N3 Cu1 139.1(4) . .
N4 N3 Cu1 114.3(3) . .
C9 N4 N3 109.6(4) . .
C9 N4 B1 129.8(5) . .
N3 N4 B1 120.5(4) . .
C12 N5 N6 105.8(4) . .
C12 N5 Cu1 138.1(3) . .
N6 N5 Cu1 116.0(3) . .
C14 N6 N5 110.4(4) . .
C14 N6 B1 130.9(4) . .
N5 N6 B1 118.6(4) . .
O2' N7 O1 93.7(8) . .
O2' N7 O2 38.5(5) . .
O1 N7 O2 116.7(7) . .
O2' N7 O1' 116.8(8) . .
O1 N7 O1' 50.0(5) . .
O2 N7 O1' 106.8(6) . .
O2' N7 Cu1 124.7(5) . .
O1 N7 Cu1 127.5(5) . .
O2 N7 Cu1 115.5(6) . .
O1' N7 Cu1 118.0(6) . .
P1 N8 P1 180.000(1) 2_767 .
P2 N9 P2 180.00(9) . 2_566
N7 Cu1 N5 121.07(19) . .
N7 Cu1 N3 128.2(2) . .
N5 Cu1 N3 89.17(16) . .
N7 Cu1 N1 126.38(19) . .
N5 Cu1 N1 90.19(14) . .
N3 Cu1 N1 90.51(17) . .
N4 B1 N6 110.1(4) . .
N4 B1 N2 110.1(4) . .
N6 B1 N2 108.7(4) . .
N4 B1 H1 109.3 . .
N6 B1 H1 109.3 . .
N2 B1 H1 109.3 . .
N8 P1 C22 110.36(15) . .
N8 P1 C28 111.49(17) . .
C22 P1 C28 108.0(2) . .
N8 P1 C16 110.84(17) . .
C22 P1 C16 107.6(3) . .
C28 P1 C16 108.4(2) . .
N9 P2 C46 111.96(18) . .
N9 P2 C34 111.32(19) . .
C46 P2 C34 108.0(2) . .
N9 P2 C40 111.37(19) . .
C46 P2 C40 107.0(2) . .
C34 P2 C40 106.9(2) . .

loop_
_geom_bond_atom_site_label_1
_geom_bond_atom_site_label_2
_geom_bond_distance
_geom_bond_site_symmetry_2
C1 C2 1.493(7) .
C1 H1A 0.9800 .
C1 H1B 0.9800 .
C1 H1C 0.9800 .
C2 N1 1.330(6) .
C2 C3 1.397(7) .
C3 C4 1.368(7) .
C3 H3 0.9500 .
C4 N2 1.381(6) .
C4 C5 1.483(7) .
C5 H5A 0.9800 .
C5 H5B 0.9800 .
C5 H5C 0.9800 .
C6 C7 1.503(7) .
C6 H6A 0.9800 .
C6 H6B 0.9800 .
C6 H6C 0.9800 .
C7 N3 1.331(6) .
C7 C8 1.394(7) .
C8 C9 1.376(7) .
C8 H8 0.9500 .
C9 N4 1.357(6) .
C9 C10 1.480(7) .
C10 H10A 0.9800 .
C10 H10B 0.9800 .
C10 H10C 0.9800 .
C11 C12 1.483(6) .
C11 H11A 0.9800 .
C11 H11B 0.9800 .
C11 H11C 0.9800 .
C12 N5 1.330(5) .
C12 C13 1.413(6) .
C13 C14 1.360(6) .
C13 H13 0.9500 .
C14 N6 1.355(5) .
C14 C15 1.499(6) .
C15 H15A 0.9800 .
C15 H15B 0.9800 .
C15 H15C 0.9800 .
C16 C21 1.356(7) .
C16 C17 1.371(7) .
C16 P1 1.801(5) .
C17 C18 1.443(8) .
C17 H17 0.9500 .
C18 C19 1.303(8) .
C18 H18 0.9500 .
C19 C20 1.328(8) .
C19 H19 0.9500 .
C20 C21 1.428(7) .
C20 H20 0.9500 .
C21 H21 0.9500 .
C22 C27 1.380(6) .
C22 C23 1.379(6) .
C22 P1 1.792(5) .
C23 C24 1.415(8) .
C23 H23 0.9500 .
C24 C25 1.317(8) .
C24 H24 0.9500 .
C25 C26 1.349(8) .
C25 H25 0.9500 .
C26 C27 1.401(7) .
C26 H26 0.9500 .
C27 H27 0.9500 .
C28 C33 1.371(5) .
C28 C29 1.397(7) .
C28 P1 1.796(5) .
C29 C30 1.375(7) .
C29 H29 0.9500 .
C30 C31 1.349(7) .
C30 H30 0.9500 .
C31 C32 1.382(7) .
C31 H31 0.9500 .
C32 C33 1.382(7) .
C32 H32 0.9500 .
C33 H33 0.9500 .
C34 C39 1.380(6) .
C34 C35 1.404(6) .
C34 P2 1.805(4) .
C35 C36 1.405(6) .
C35 H35 0.9500 .
C36 C37 1.385(7) .
C36 H36 0.9500 .
C37 C38 1.389(7) .
C37 H37 0.9500 .
C38 C39 1.388(6) .
C38 H38 0.9500 .
C39 H39 0.9500 .
C40 C45 1.388(6) .
C40 C41 1.396(6) .
C40 P2 1.807(5) .
C41 C42 1.398(6) .
C41 H41 0.9500 .
C42 C43 1.390(8) .
C42 H42 0.9500 .
C43 C44 1.365(7) .
C43 H43 0.9500 .
C44 C45 1.395(6) .
C44 H44 0.9500 .
C45 H45 0.9500 .
C46 C51 1.388(6) .
C46 C47 1.403(6) .
C46 P2 1.801(4) .
C47 C48 1.387(6) .
C47 H47 0.9500 .
C48 C49 1.369(7) .
C48 H48 0.9500 .
C49 C50 1.362(7) .
C49 H49 0.9500 .
C50 C51 1.399(6) .
C50 H50 0.9500 .
C51 H51 0.9500 .
N1 N2 1.374(5) .
N1 Cu1 2.103(4) .
N2 B1 1.551(6) .
N3 N4 1.380(5) .
N3 Cu1 2.078(5) .
N4 B1 1.528(7) .
N5 N6 1.377(4) .
N5 Cu1 2.070(3) .
N6 B1 1.541(6) .
N7 O2' 1.161(10) .
N7 O1 1.212(9) .
N7 O2 1.290(12) .
N7 O1' 1.332(13) .
N7 Cu1 1.927(5) .
N8 P1 1.5441(12) 2_767
N8 P1 1.5441(12) .
N9 P2 1.5501(15) .
N9 P2 1.5501(15) 2_566
B1 H1 1.0000 .
